data_1504024
loop_
_publ_author_name
'Matano, Yoshihiro'
'Nakashima, Makoto'
'Saito, Arihiro'
'Imahori, Hiroshi'

_publ_section_title
;
 Phosphole-triazole hybrids: a facile synthesis and complexation with
 Pd(II) and Pt(II) salts.
;
_journal_issue 15
_journal_name_full 'Organic letters'
_journal_page_first 3338
_journal_page_last 3341
_journal_paper_doi 10.1021/ol901194m
_journal_volume 11
_journal_year 2009
_chemical_formula_moiety 'C29 H23 N6 O P '
_chemical_formula_sum 'C29 H23 N6 O P'
_chemical_formula_weight 502.50
_chemical_name_systematic
; 
 ? 
;
_space_group_IT_number 2
_symmetry_cell_setting triclinic
_symmetry_Int_Tables_number 2
_symmetry_space_group_name_Hall '-P 1'
_symmetry_space_group_name_H-M 'P -1'
_atom_sites_solution_hydrogens geom
_atom_sites_solution_primary direct
_atom_sites_solution_secondary difmap
_audit_creation_method SHELXL-97
_cell_angle_alpha 73.121(8)
_cell_angle_beta 82.282(11)
_cell_angle_gamma 64.087(7)
_cell_formula_units_Z 2
_cell_length_a 8.7372(15)
_cell_length_b 9.6953(16)
_cell_length_c 16.196(3)
_cell_measurement_reflns_used 3225
_cell_measurement_temperature 143(2)
_cell_measurement_theta_max 27.5
_cell_measurement_theta_min 3.0
_cell_volume 1180.8(4)
_computing_cell_refinement CrystalClear
_computing_data_collection CrystalClear
_computing_data_reduction CrystalStructure
_computing_publication_material 'CrystalStructure 3.8.2'
_computing_structure_refinement 'SHELXL-97 (Sheldrick, 1997)'
_computing_structure_solution SIR92
_diffrn_ambient_temperature 143(2)
_diffrn_detector_area_resol_mean 7.31
_diffrn_measured_fraction_theta_full 0.966
_diffrn_measured_fraction_theta_max 0.966
_diffrn_measurement_device_type 'Rigaku Saturn'
_diffrn_measurement_method \w
_diffrn_radiation_monochromator graphite
_diffrn_radiation_source 'fine-focus sealed tube'
_diffrn_radiation_type MoK\a
_diffrn_radiation_wavelength 0.71070
_diffrn_reflns_av_R_equivalents 0.0247
_diffrn_reflns_av_sigmaI/netI 0.0454
_diffrn_reflns_limit_h_max 11
_diffrn_reflns_limit_h_min -11
_diffrn_reflns_limit_k_max 12
_diffrn_reflns_limit_k_min -12
_diffrn_reflns_limit_l_max 20
_diffrn_reflns_limit_l_min -21
_diffrn_reflns_number 9212
_diffrn_reflns_theta_full 27.48
_diffrn_reflns_theta_max 27.48
_diffrn_reflns_theta_min 3.04
_exptl_absorpt_coefficient_mu 0.154
_exptl_absorpt_correction_T_max 0.9939
_exptl_absorpt_correction_T_min 0.9481
_exptl_absorpt_correction_type multi-scan
_exptl_absorpt_process_details 'Jacobson, R. (1998) Private communication'
_exptl_crystal_colour yellow
_exptl_crystal_density_diffrn 1.413
_exptl_crystal_density_method 'not measured'
_exptl_crystal_description platelet
_exptl_crystal_F_000 524
_exptl_crystal_size_max 0.35
_exptl_crystal_size_mid 0.20
_exptl_crystal_size_min 0.04
_refine_diff_density_max 0.338
_refine_diff_density_min -0.358
_refine_diff_density_rms 0.048
_refine_ls_extinction_method none
_refine_ls_goodness_of_fit_ref 1.067
_refine_ls_hydrogen_treatment refall
_refine_ls_matrix_type full
_refine_ls_number_parameters 335
_refine_ls_number_reflns 5248
_refine_ls_number_restraints 0
_refine_ls_restrained_S_all 1.067
_refine_ls_R_factor_all 0.0590
_refine_ls_R_factor_gt 0.0412
_refine_ls_shift/su_max 0.000
_refine_ls_shift/su_mean 0.000
_refine_ls_structure_factor_coef Fsqd
_refine_ls_weighting_details 'calc w=1/[\s^2^(Fo^2^)+(0.0200P)^2^+0.6000P] where P=(Fo^2^+2Fc^2^)/3'
_refine_ls_weighting_scheme calc
_refine_ls_wR_factor_gt 0.0799
_refine_ls_wR_factor_ref 0.0865
_reflns_number_gt 4018
_reflns_number_total 5248
_reflns_threshold_expression >2sigma(I)
_cod_data_source_file ol901194m_si_001.cif
_cod_data_source_block shelxl
_cod_database_code 1504024

loop_
_symmetry_equiv_pos_as_xyz
'x, y, z'
'-x, -y, -z'

loop_
_atom_site_label
_atom_site_type_symbol
_atom_site_fract_x
_atom_site_fract_y
_atom_site_fract_z
_atom_site_U_iso_or_equiv
_atom_site_adp_type
_atom_site_occupancy
_atom_site_symmetry_multiplicity
_atom_site_calc_flag
_atom_site_refinement_flags
P1 P 0.43509(6) 0.40757(5) 0.19591(3) 0.01855(11) Uani 1 1 d .
O1 O 0.26083(14) 0.44050(14) 0.17285(7) 0.0231(3) Uani 1 1 d .
N1 N 0.3779(2) 0.75662(18) 0.31233(9) 0.0281(3) Uani 1 1 d .
N2 N 0.2958(2) 0.77768(18) 0.38487(10) 0.0299(4) Uani 1 1 d .
N3 N 0.23856(18) 0.66265(17) 0.41458(9) 0.0232(3) Uani 1 1 d .
N4 N 0.58105(19) 0.16364(17) 0.08158(9) 0.0247(3) Uani 1 1 d .
N5 N 0.64427(19) 0.07361(18) 0.02811(9) 0.0256(3) Uani 1 1 d .
N6 N 0.74654(17) 0.12950(16) -0.02832(9) 0.0197(3) Uani 1 1 d .
C1 C 0.4599(2) 0.56605(19) 0.22230(10) 0.0193(3) Uani 1 1 d .
C2 C 0.5771(2) 0.59979(19) 0.16749(10) 0.0192(3) Uani 1 1 d .
C3 C 0.6561(2) 0.7151(2) 0.15344(11) 0.0243(4) Uani 1 1 d .
H1 H 0.6802 0.7245 0.2091 0.029 Uiso 1 1 calc R
H2 H 0.5808 0.8215 0.1189 0.029 Uiso 1 1 calc R
C4 C 0.8227(2) 0.6404(2) 0.10371(12) 0.0253(4) Uani 1 1 d .
H3 H 0.8528 0.7241 0.0640 0.030 Uiso 1 1 calc R
H4 H 0.9176 0.5692 0.1443 0.030 Uiso 1 1 calc R
C5 C 0.7871(2) 0.5457(2) 0.05264(11) 0.0230(4) Uani 1 1 d .
H5 H 0.7446 0.6121 -0.0058 0.028 Uiso 1 1 calc R
H6 H 0.8910 0.4501 0.0474 0.028 Uiso 1 1 calc R
C6 C 0.6535(2) 0.50095(19) 0.10576(10) 0.0190(3) Uani 1 1 d .
C7 C 0.5938(2) 0.39224(19) 0.11012(10) 0.0189(3) Uani 1 1 d .
C8 C 0.3729(2) 0.6289(2) 0.29475(11) 0.0208(3) Uani 1 1 d .
C9 C 0.2832(2) 0.5695(2) 0.36023(11) 0.0247(4) Uani 1 1 d .
H7 H 0.2581 0.4812 0.3659 0.030 Uiso 1 1 calc R
C10 C 0.1535(2) 0.6475(2) 0.49630(11) 0.0240(4) Uani 1 1 d .
C11 C 0.1912(3) 0.4984(2) 0.55119(13) 0.0370(5) Uani 1 1 d .
H8 H 0.2738 0.4064 0.5354 0.044 Uiso 1 1 calc R
C12 C 0.1063(3) 0.4853(3) 0.63009(13) 0.0422(5) Uani 1 1 d .
H9 H 0.1299 0.3834 0.6682 0.051 Uiso 1 1 calc R
C13 C -0.0124(3) 0.6197(3) 0.65365(12) 0.0355(5) Uani 1 1 d .
H10 H -0.0697 0.6101 0.7077 0.043 Uiso 1 1 calc R
C14 C -0.0467(2) 0.7674(3) 0.59817(12) 0.0329(4) Uani 1 1 d .
H11 H -0.1274 0.8598 0.6143 0.039 Uiso 1 1 calc R
C15 C 0.0358(2) 0.7821(2) 0.51877(12) 0.0274(4) Uani 1 1 d .
H12 H 0.0112 0.8840 0.4803 0.033 Uiso 1 1 calc R
C16 C 0.6432(2) 0.27728(19) 0.06065(10) 0.0190(3) Uani 1 1 d .
C17 C 0.7489(2) 0.25557(19) -0.00997(10) 0.0196(3) Uani 1 1 d .
H13 H 0.8101 0.3162 -0.0394 0.023 Uiso 1 1 calc R
C18 C 0.8343(2) 0.0516(2) -0.09453(10) 0.0205(3) Uani 1 1 d .
C19 C 0.9589(2) 0.0913(2) -0.14378(11) 0.0269(4) Uani 1 1 d .
H14 H 0.9846 0.1716 -0.1349 0.032 Uiso 1 1 calc R
C20 C 1.0452(2) 0.0119(2) -0.20613(12) 0.0331(4) Uani 1 1 d .
H15 H 1.1302 0.0385 -0.2406 0.040 Uiso 1 1 calc R
C21 C 1.0084(2) -0.1062(2) -0.21857(13) 0.0334(5) Uani 1 1 d .
H16 H 1.0688 -0.1609 -0.2610 0.040 Uiso 1 1 calc R
C22 C 0.8837(2) -0.1441(2) -0.16914(12) 0.0290(4) Uani 1 1 d .
H17 H 0.8592 -0.2254 -0.1774 0.035 Uiso 1 1 calc R
C23 C 0.7943(2) -0.0641(2) -0.10752(11) 0.0245(4) Uani 1 1 d .
H18 H 0.7066 -0.0883 -0.0745 0.029 Uiso 1 1 calc R
C24 C 0.5217(2) 0.23434(19) 0.28510(10) 0.0192(3) Uani 1 1 d .
C25 C 0.4952(2) 0.1008(2) 0.28801(11) 0.0233(4) Uani 1 1 d .
H19 H 0.4343 0.1021 0.2432 0.028 Uiso 1 1 calc R
C26 C 0.5581(2) -0.0335(2) 0.35644(12) 0.0283(4) Uani 1 1 d .
H20 H 0.5428 -0.1252 0.3576 0.034 Uiso 1 1 calc R
C27 C 0.6428(2) -0.0345(2) 0.42266(12) 0.0316(4) Uani 1 1 d .
H21 H 0.6838 -0.1262 0.4698 0.038 Uiso 1 1 calc R
C28 C 0.6682(2) 0.0978(2) 0.42073(12) 0.0297(4) Uani 1 1 d .
H22 H 0.7257 0.0971 0.4668 0.036 Uiso 1 1 calc R
C29 C 0.6100(2) 0.2312(2) 0.35169(11) 0.0236(4) Uani 1 1 d .
H23 H 0.6303 0.3207 0.3497 0.028 Uiso 1 1 calc R

loop_
_atom_site_aniso_label
_atom_site_aniso_U_11
_atom_site_aniso_U_22
_atom_site_aniso_U_33
_atom_site_aniso_U_23
_atom_site_aniso_U_13
_atom_site_aniso_U_12
P1 0.0208(2) 0.0203(2) 0.0179(2) -0.00731(17) 0.00468(17) -0.01146(18)
O1 0.0216(6) 0.0273(6) 0.0225(6) -0.0058(5) 0.0021(5) -0.0131(5)
N1 0.0372(9) 0.0293(8) 0.0255(8) -0.0129(7) 0.0097(7) -0.0200(7)
N2 0.0399(9) 0.0305(8) 0.0302(8) -0.0162(7) 0.0118(7) -0.0227(7)
N3 0.0265(8) 0.0232(7) 0.0235(7) -0.0106(6) 0.0068(6) -0.0128(6)
N4 0.0305(8) 0.0282(8) 0.0232(7) -0.0114(6) 0.0077(6) -0.0185(7)
N5 0.0319(8) 0.0294(8) 0.0239(8) -0.0110(6) 0.0086(7) -0.0202(7)
N6 0.0212(7) 0.0211(7) 0.0185(7) -0.0066(6) 0.0028(6) -0.0105(6)
C1 0.0210(8) 0.0182(8) 0.0198(8) -0.0060(7) 0.0014(7) -0.0090(7)
C2 0.0207(8) 0.0173(8) 0.0201(8) -0.0048(7) -0.0003(7) -0.0086(7)
C3 0.0274(9) 0.0246(9) 0.0261(9) -0.0076(7) 0.0018(8) -0.0155(8)
C4 0.0239(9) 0.0278(9) 0.0277(9) -0.0057(8) 0.0009(8) -0.0151(8)
C5 0.0225(9) 0.0257(9) 0.0230(9) -0.0065(7) 0.0067(7) -0.0139(7)
C6 0.0189(8) 0.0200(8) 0.0169(8) -0.0045(6) 0.0016(7) -0.0078(7)
C7 0.0185(8) 0.0203(8) 0.0174(8) -0.0050(7) 0.0021(7) -0.0082(7)
C8 0.0220(8) 0.0210(8) 0.0216(8) -0.0076(7) 0.0024(7) -0.0103(7)
C9 0.0292(9) 0.0241(9) 0.0269(9) -0.0125(7) 0.0073(8) -0.0152(8)
C10 0.0252(9) 0.0305(9) 0.0203(9) -0.0108(7) 0.0048(7) -0.0142(8)
C11 0.0414(12) 0.0299(10) 0.0335(11) -0.0095(9) 0.0089(9) -0.0112(9)
C12 0.0538(14) 0.0403(12) 0.0290(11) -0.0016(9) 0.0049(10) -0.0226(11)
C13 0.0373(11) 0.0566(14) 0.0228(10) -0.0159(9) 0.0077(9) -0.0274(10)
C14 0.0274(10) 0.0456(12) 0.0310(10) -0.0219(9) 0.0081(8) -0.0149(9)
C15 0.0281(10) 0.0292(10) 0.0265(9) -0.0102(8) 0.0025(8) -0.0123(8)
C16 0.0201(8) 0.0199(8) 0.0180(8) -0.0039(7) 0.0004(7) -0.0102(7)
C17 0.0215(8) 0.0188(8) 0.0195(8) -0.0052(7) 0.0016(7) -0.0099(7)
C18 0.0189(8) 0.0228(8) 0.0184(8) -0.0088(7) 0.0002(7) -0.0053(7)
C19 0.0249(9) 0.0317(10) 0.0286(10) -0.0125(8) 0.0042(8) -0.0142(8)
C20 0.0247(10) 0.0469(12) 0.0312(10) -0.0185(9) 0.0081(8) -0.0153(9)
C21 0.0249(10) 0.0420(12) 0.0318(10) -0.0231(9) 0.0015(8) -0.0047(9)
C22 0.0282(10) 0.0270(10) 0.0328(10) -0.0152(8) -0.0055(8) -0.0065(8)
C23 0.0236(9) 0.0244(9) 0.0257(9) -0.0075(7) -0.0005(8) -0.0095(7)
C24 0.0189(8) 0.0218(8) 0.0195(8) -0.0078(7) 0.0070(7) -0.0111(7)
C25 0.0223(9) 0.0277(9) 0.0244(9) -0.0088(7) 0.0032(7) -0.0142(7)
C26 0.0335(10) 0.0245(9) 0.0316(10) -0.0047(8) 0.0001(8) -0.0182(8)
C27 0.0348(11) 0.0268(10) 0.0302(10) 0.0006(8) -0.0051(9) -0.0138(8)
C28 0.0330(10) 0.0300(10) 0.0288(10) -0.0060(8) -0.0072(8) -0.0147(8)
C29 0.0252(9) 0.0229(9) 0.0258(9) -0.0088(7) 0.0016(7) -0.0118(7)

loop_
_atom_type_symbol
_atom_type_description
_atom_type_scat_dispersion_real
_atom_type_scat_dispersion_imag
_atom_type_scat_source
C C 0.0033 0.0016 'International Tables Vol C Tables 4.2.6.8 and 6.1.1.4'
H H 0.0000 0.0000 'International Tables Vol C Tables 4.2.6.8 and 6.1.1.4'
N N 0.0061 0.0033 'International Tables Vol C Tables 4.2.6.8 and 6.1.1.4'
O O 0.0106 0.0060 'International Tables Vol C Tables 4.2.6.8 and 6.1.1.4'
P P 0.1023 0.0942 'International Tables Vol C Tables 4.2.6.8 and 6.1.1.4'

loop_
_geom_angle_atom_site_label_1
_geom_angle_atom_site_label_2
_geom_angle_atom_site_label_3
_geom_angle
O1 P1 C24 112.36(7)
O1 P1 C1 116.76(7)
C24 P1 C1 106.50(8)
O1 P1 C7 117.42(7)
C24 P1 C7 108.37(8)
C1 P1 C7 93.56(8)
N2 N1 C8 109.24(14)
N1 N2 N3 107.14(14)
C9 N3 N2 110.55(14)
C9 N3 C10 128.90(15)
N2 N3 C10 120.43(14)
N5 N4 C16 109.19(14)
N4 N5 N6 107.24(13)
C17 N6 N5 110.69(13)
C17 N6 C18 130.01(14)
N5 N6 C18 119.29(13)
C2 C1 C8 129.70(15)
C2 C1 P1 107.63(12)
C8 C1 P1 122.52(12)
C1 C2 C6 115.49(14)
C1 C2 C3 135.56(16)
C6 C2 C3 108.94(14)
C2 C3 C4 103.36(14)
C5 C4 C3 105.89(13)
C6 C5 C4 103.64(13)
C7 C6 C2 115.79(14)
C7 C6 C5 134.68(15)
C2 C6 C5 109.52(14)
C6 C7 C16 129.36(15)
C6 C7 P1 107.52(12)
C16 C7 P1 123.10(12)
N1 C8 C9 107.68(15)
N1 C8 C1 123.99(15)
C9 C8 C1 128.19(15)
N3 C9 C8 105.39(15)
C15 C10 C11 121.29(17)
C15 C10 N3 119.29(16)
C11 C10 N3 119.42(16)
C10 C11 C12 118.80(19)
C13 C12 C11 120.6(2)
C14 C13 C12 119.60(18)
C13 C14 C15 120.41(18)
C10 C15 C14 119.32(18)
N4 C16 C17 107.95(14)
N4 C16 C7 120.52(15)
C17 C16 C7 131.53(15)
N6 C17 C16 104.92(14)
C19 C18 C23 121.08(16)
C19 C18 N6 119.73(15)
C23 C18 N6 119.19(15)
C20 C19 C18 118.87(17)
C19 C20 C21 120.49(18)
C22 C21 C20 119.92(17)
C21 C22 C23 120.32(17)
C22 C23 C18 119.29(17)
C29 C24 C25 119.38(15)
C29 C24 P1 122.12(13)
C25 C24 P1 118.49(13)
C26 C25 C24 119.87(16)
C27 C26 C25 120.32(17)
C26 C27 C28 120.21(17)
C29 C28 C27 120.05(17)
C28 C29 C24 120.14(16)

loop_
_geom_bond_atom_site_label_1
_geom_bond_atom_site_label_2
_geom_bond_distance
P1 O1 1.4893(12)
P1 C24 1.8039(17)
P1 C1 1.8130(17)
P1 C7 1.8161(17)
N1 N2 1.312(2)
N1 C8 1.367(2)
N2 N3 1.356(2)
N3 C9 1.343(2)
N3 C10 1.430(2)
N4 N5 1.306(2)
N4 C16 1.371(2)
N5 N6 1.3578(19)
N6 C17 1.348(2)
N6 C18 1.432(2)
C1 C2 1.351(2)
C1 C8 1.448(2)
C2 C6 1.477(2)
C2 C3 1.504(2)
C3 C4 1.547(2)
C4 C5 1.543(2)
C5 C6 1.500(2)
C6 C7 1.347(2)
C7 C16 1.441(2)
C8 C9 1.374(2)
C10 C15 1.377(2)
C10 C11 1.380(3)
C11 C12 1.390(3)
C12 C13 1.386(3)
C13 C14 1.378(3)
C14 C15 1.388(3)
C16 C17 1.375(2)
C18 C19 1.387(2)
C18 C23 1.387(2)
C19 C20 1.386(3)
C20 C21 1.389(3)
C21 C22 1.381(3)
C22 C23 1.385(2)
C24 C29 1.394(2)
C24 C25 1.398(2)
C25 C26 1.388(2)
C26 C27 1.378(3)
C27 C28 1.386(3)
C28 C29 1.386(2)
